data_2006492
loop_
_publ_author_name
'Johannes, Hans-Hermann'
'Grahn, Walter'
'Dix, Ina'
'Jones, Peter G.'

_publ_section_title
;1,3,3-Trimethyl-5-styryl-2-[(1,3,3-trimethyl-5-styryl-2-indolinylidene)methyl]-3<i>H</i>-indolinium
 Picrate: an Extended Trichromophoric System
;
_journal_issue 9
_journal_name_full 'Acta Crystallographica Section C'
_journal_page_first 1363
_journal_page_last 1366
_journal_paper_doi 10.1107/S0108270197007609
_journal_volume 53
_journal_year 1997
_chemical_formula_moiety 'C39 H39 N2 1+, C6 H2 N3 O7 1-'
_chemical_formula_sum 'C45 H41 N5 O7'
_chemical_formula_weight 763.83
_chemical_name_systematic
;
 ?
;
_space_group_IT_number 2
_symmetry_cell_setting triclinic
_symmetry_space_group_name_Hall '-P 1'
_symmetry_space_group_name_H-M 'P -1'
_audit_creation_method SHELXL
_cell_angle_alpha 99.72(4)
_cell_angle_beta 100.14(4)
_cell_angle_gamma 109.04(3)
_cell_formula_units_Z 2
_cell_length_a 11.697(6)
_cell_length_b 12.788(7)
_cell_length_c 14.138(7)
_cell_measurement_reflns_used 48
_cell_measurement_temperature 143(2)
_cell_measurement_theta_max 11.5
_cell_measurement_theta_min 10.0
_cell_volume 1908.8(18)
_computing_cell_refinement DIF4
_computing_data_collection 'DIF4 (Stoe & Cie, 1992a)'
_computing_data_reduction 'REDU4 (Stoe & Cie, 1992b)'
_computing_molecular_graphics 'XP (Siemens, 1994)'
_computing_publication_material SHELXL93
_computing_structure_refinement 'SHELXL93 (Sheldrick, 1993)'
_computing_structure_solution 'SHELXS86 (Sheldrick, 1990)'
_diffrn_ambient_temperature 143(2)
_diffrn_measurement_device 'Stoe STADI-4'
_diffrn_measurement_method '\w/\q scans'
_diffrn_radiation_monochromator graphite
_diffrn_radiation_source 'fine-focus sealed tube'
_diffrn_radiation_type MoK\a
_diffrn_radiation_wavelength 0.71073
_diffrn_reflns_av_R_equivalents 0.050
_diffrn_reflns_av_sigmaI/netI 0.1159
_diffrn_reflns_limit_h_max 13
_diffrn_reflns_limit_h_min -5
_diffrn_reflns_limit_k_max 14
_diffrn_reflns_limit_k_min -15
_diffrn_reflns_limit_l_max 16
_diffrn_reflns_limit_l_min -16
_diffrn_reflns_number 8626
_diffrn_reflns_theta_max 25.03
_diffrn_reflns_theta_min 3.01
_diffrn_standards_decay_% 1
_diffrn_standards_interval_time 60
_diffrn_standards_number 3
_exptl_absorpt_coefficient_mu 0.091
_exptl_absorpt_correction_type none
_exptl_crystal_colour orange
_exptl_crystal_density_diffrn 1.329
_exptl_crystal_density_method 'not measured'
_exptl_crystal_description tablet
_exptl_crystal_F_000 804
_exptl_crystal_size_max 0.42
_exptl_crystal_size_mid 0.30
_exptl_crystal_size_min 0.15
_refine_diff_density_max 0.382
_refine_diff_density_min -0.249
_refine_ls_extinction_method none
_refine_ls_goodness_of_fit_all 1.041
_refine_ls_goodness_of_fit_obs 1.123
_refine_ls_hydrogen_treatment 'H atoms: methyls rigid, others riding'
_refine_ls_matrix_type full
_refine_ls_number_parameters 520
_refine_ls_number_reflns 6676
_refine_ls_number_restraints 526
_refine_ls_restrained_S_all 1.002
_refine_ls_restrained_S_obs 1.042
_refine_ls_R_factor_all 0.158
_refine_ls_R_factor_obs .071
_refine_ls_shift/esd_max 0.000
_refine_ls_shift/esd_mean 0.000
_refine_ls_structure_factor_coef Fsqd
_refine_ls_weighting_details 'w = 1/[\s^2^(Fo^2^)+(0.0272P)^2^+1.2459P] where P=(Fo^2^+2Fc^2^)/3'
_refine_ls_weighting_scheme calc
_refine_ls_wR_factor_all 0.145
_refine_ls_wR_factor_obs .110
_reflns_number_observed 3515
_reflns_number_total 6676
_reflns_observed_criterion >2sigma(I)
_cod_data_source_file fg1339.cif
_cod_data_source_block jobst
_cod_depositor_comments
;
The following automatic conversions were performed:
'_geom_bond_publ_flag' value 'Y' changed to 'y' according to
'/home/saulius/struct/CIF-dictionaries/cif_core.dic' dictionary named
'cif_core.dic' version 2.4.1 from 2010-06-29 (21 time).

Automatic conversion script
Id: cif_fix_enum 1527 2010-12-29 10:47:43Z saulius 

The following automatic conversions were performed:

'_geom_bond_publ_flag' value 'Y' changed to 'y' according to
/home/saulius/struct/CIF-dictionaries/cif_core.dic dictionary named
'cif_core.dic' version 2.4.1 from 2010-06-29 (21
time).

'_geom_angle_publ_flag' value 'Y' changed to 'y' according to
/home/saulius/struct/CIF-dictionaries/cif_core.dic dictionary named
'cif_core.dic' version 2.4.1 from 2010-06-29 (18 times).

Automatic conversion script
Id: cif_fix_values 1715 2011-07-08 13:25:40Z adriana 
;
_cod_original_cell_volume 1908.9(17)
_cod_database_code 2006492

loop_
_symmetry_equiv_pos_as_xyz
'x, y, z'
'-x, -y, -z'

loop_
_atom_site_aniso_label
_atom_site_aniso_U_11
_atom_site_aniso_U_22
_atom_site_aniso_U_33
_atom_site_aniso_U_12
_atom_site_aniso_U_13
_atom_site_aniso_U_23
O1 .047(2) .0332(16) .0338(16) .0159(15) .0160(15) .0113(13)
O2 .057(2) .0456(19) .0449(19) .0154(17) .0287(17) .0124(15)
O3 .049(2) .0456(19) .0399(18) .0175(17) .0112(16) -.0033(15)
O4 .048(2) .0379(18) .065(2) .0187(17) .0235(18) .0197(16)
O5 .064(2) .064(2) .0458(19) .0272(19) .0295(18) .0320(17)
O6 .085(3) .058(2) .0394(19) .035(2) .0304(19) .0028(16)
O7 .053(2) .0417(19) .0456(19) .0099(17) .0028(17) .0022(15)
N2 .039(2) .039(2) .032(2) .0194(19) .0120(18) .0093(17)
N3 .039(2) .045(2) .050(2) .022(2) .018(2) .023(2)
N4 .055(3) .041(2) .027(2) .025(2) .0094(19) .0090(17)
C31 .030(2) .034(2) .033(2) .017(2) .011(2) .0089(18)
C32 .028(2) .035(2) .022(2) .0184(19) .0074(18) .0068(17)
C33 .031(2) .028(2) .034(2) .011(2) .0067(19) .0056(18)
C34 .031(3) .038(2) .035(2) .018(2) .013(2) .0192(19)
C35 .035(3) .047(2) .030(2) .026(2) .014(2) .0144(19)
C36 .032(2) .031(2) .023(2) .0115(19) .0051(19) .0032(17)
N1 .035(2) .0255(18) .0260(17) .0172(16) .0146(16) .0069(14)
N1' .036(2) .0272(18) .0200(17) .0113(16) .0096(15) .0071(14)
C2 .036(3) .024(2) .038(2) .011(2) .016(2) .0126(18)
C2' .027(2) .026(2) .027(2) .0126(19) .0046(18) .0075(17)
C3 .036(3) .029(2) .038(2) .016(2) .019(2) .0085(19)
C3' .034(2) .031(2) .025(2) .0156(19) .0109(19) .0089(17)
C4 .039(3) .028(2) .043(2) .013(2) .018(2) .007(2)
C4' .042(3) .031(2) .021(2) .015(2) .0097(19) .0088(18)
C5 .037(3) .027(2) .039(2) .010(2) .017(2) .0036(19)
C5' .037(3) .030(2) .029(2) .013(2) .013(2) .0057(18)
C6 .050(3) .031(2) .025(2) .006(2) .006(2) .0008(19)
C6' .051(3) .028(2) .037(2) .019(2) .016(2) .0099(19)
C7 .044(3) .028(2) .035(2) .015(2) .015(2) .0063(19)
C7' .042(3) .030(2) .028(2) .015(2) .009(2) .0123(18)
C8 .036(3) .022(2) .029(2) .0091(19) .0144(19) .0047(17)
C8' .027(2) .030(2) .023(2) .0131(19) .0073(18) .0038(17)
C9 .038(3) .018(2) .038(2) .0108(19) .020(2) .0030(17)
C9' .028(2) .027(2) .024(2) .0097(18) .0052(18) .0081(17)
C10 .038(3) .030(2) .031(2) .016(2) .011(2) .0130(18)
C11 .034(3) .034(2) .032(2) .016(2) .015(2) .0065(19)
C11' .039(3) .032(2) .027(2) .013(2) .014(2) .0059(18)
C12 .056(3) .041(3) .054(3) .029(2) .029(3) .022(2)
C12' .041(3) .039(3) .029(2) .021(2) .007(2) .0114(19)
C13 .035(3) .046(3) .044(3) .016(2) .016(2) .012(2)
C13' .039(3) .033(2) .035(2) .011(2) .012(2) .0117(19)
C14 .053(3) .035(3) .041(2) .016(2) .015(2) .007(2)
C14' .049(3) .027(2) .040(2) .015(2) .017(2) .0058(19)
C15 .054(3) .047(3) .036(2) .016(3) .010(2) .013(2)
C15' .029(2) .029(2) .036(2) .008(2) .012(2) .0060(19)
C16 .046(3) .031(2) .030(2) .012(2) .014(2) .0056(19)
C16' .025(2) .033(2) .030(2) .011(2) .0045(19) -.0014(18)
C17 .043(3) .038(3) .023(2) .008(2) .002(2) .0095(19)
C17' .037(3) .040(3) .035(2) .017(2) .011(2) .008(2)
C18 .040(3) .033(2) .041(3) .015(2) .012(2) .009(2)
C18' .042(3) .050(3) .035(2) .023(2) .013(2) .011(2)
C19 .053(3) .032(2) .029(2) .015(2) .022(2) .0052(19)
C19' .044(3) .047(3) .034(2) .019(2) .015(2) .000(2)
C20 .055(3) .045(3) .025(2) .018(2) .010(2) .014(2)
C20' .054(3) .030(2) .056(3) .017(2) .024(3) .001(2)
C21 .044(3) .044(3) .038(2) .018(2) .012(2) .010(2)
C21' .048(3) .030(2) .047(3) .010(2) .027(2) .007(2)

loop_
_atom_site_label
_atom_site_fract_x
_atom_site_fract_y
_atom_site_fract_z
_atom_site_U_iso_or_equiv
_atom_site_thermal_displace_type
_atom_site_calc_flag
_atom_site_refinement_flags
_atom_site_occupancy
_atom_site_disorder_group
_atom_site_type_symbol
O1 .1960(3) -.3621(2) -.04620(18) .0366(7) Uani d U 1 . O
O2 .1449(3) -.2041(2) .0781(2) .0477(8) Uani d U 1 . O
O3 .2995(3) -.0420(2) .1239(2) .0466(8) Uani d U 1 . O
O4 .4734(3) .1050(3) -.1279(2) .0476(8) Uani d U 1 . O
O5 .4451(3) -.0065(3) -.2712(2) .0525(9) Uani d U 1 . O
O6 .2721(3) -.4194(3) -.3063(2) .0577(10) Uani d U 1 . O
O7 .1085(3) -.4635(3) -.2470(2) .0511(9) Uani d U 1 . O
N2 .2379(3) -.1340(3) .0642(2) .0349(8) Uani d U 1 . N
N3 .4324(3) .0099(3) -.1858(3) .0406(9) Uani d U 1 . N
N4 .2123(4) -.3979(3) -.2478(2) .0390(9) Uani d U 1 . N
C31 .2370(4) -.2783(3) -.0801(3) .0304(9) Uani d U 1 . C
C32 .2728(4) -.1595(3) -.0279(3) .0266(9) Uani d U 1 . C
C33 .3383(4) -.0685(3) -.0599(3) .0309(9) Uani d U 1 . C
H33 .3638 .0069 -.0203 .037 Uiso calc R 1 . H
C34 .3674(4) -.0873(3) -.1510(3) .0312(9) Uani d U 1 . C
C35 .3285(4) -.1965(3) -.2110(3) .0330(10) Uani d U 1 . C
H35 .3465 -.2083 -.2740 .040 Uiso calc R 1 . H
C36 .2638(4) -.2863(3) -.1776(3) .0294(9) Uani d U 1 . C
N1 .2060(3) .4207(2) .0770(2) .0263(8) Uani d U 1 . N
N1' .2860(3) .6357(2) .2693(2) .0273(8) Uani d U 1 . N
C2 .2948(4) .4145(3) .1478(3) .0312(9) Uani d U 1 . C
C2' .2861(4) .5415(3) .2995(3) .0263(9) Uani d U 1 . C
C3 .3725(4) .3558(3) .0999(3) .0320(10) Uani d U 1 . C
C3' .2609(4) .5507(3) .4029(3) .0284(9) Uani d U 1 . C
C4 .3371(4) .2801(3) -.0907(3) .0359(10) Uani d U 1 . C
H4 .4007 .2490 -.0843 .043 Uiso calc R 1 . H
C4' .1986(4) .7121(3) .4935(3) .0308(10) Uani d U 1 . C
H4' .1883 .6800 .5487 .037 Uiso calc R 1 . H
C5 .2698(4) .2754(3) -.1838(3) .0343(10) Uani d U 1 . C
C5' .1774(4) .8136(3) .4901(3) .0315(10) Uani d U 1 . C
C6 .1741(4) .3194(3) -.1929(3) .0388(11) Uani d U 1 . C
H6 .1290 .3159 -.2570 .047 Uiso calc R 1 . H
C6' .1975(4) .8599(3) .4093(3) .0367(11) Uani d U 1 . C
H6' .1863 .9299 .4075 .044 Uiso calc R 1 . H
C7 .1443(4) .3684(3) -.1092(3) .0345(10) Uani d U 1 . C
H7 .0787 .3971 -.1144 .041 Uiso calc R 1 . H
C7' .2335(4) .8078(3) .3310(3) .0320(10) Uani d U 1 . C
H7' .2460 .8399 .2760 .038 Uiso calc R 1 . H
C8 .2152(4) .3729(3) -.0184(3) .0287(9) Uani d U 1 . C
C8' .2500(4) .7066(3) .3376(3) .0263(9) Uani d U 1 . C
C9 .3101(4) .3306(3) -.0079(3) .0304(9) Uani d U 1 . C
C9' .2341(4) .6590(3) .4173(3) .0263(9) Uani d U 1 . C
C10 .3131(4) .4533(3) .2494(3) .0307(10) Uani d U 1 . C
H10 .3490 .4140 .2897 .037 Uiso calc R 1 . H
C11 .0958(4) .4457(3) .0921(3) .0320(10) Uani d U 1 . C
H11A .0846 .4381 .1580 .038 Uiso calc R 1 . H
H11B .0218 .3919 .0416 .038 Uiso calc R 1 . H
H11C .1073 .5237 .0867 .038 Uiso calc R 1 . H
C11' .3432(4) .6765(3) .1916(3) .0320(10) Uani d U 1 . C
H11D .4095 .6469 .1848 .038 Uiso calc R 1 . H
H11E .3787 .7600 .2095 .038 Uiso calc R 1 . H
H11F .2796 .6498 .1287 .038 Uiso calc R 1 . H
C12 .3704(4) .2478(3) .1359(3) .0440(12) Uani d U 1 . C
H12A .2837 .1959 .1242 .053 Uiso calc R 1 . H
H12B .4106 .2694 .2068 .053 Uiso calc R 1 . H
H12C .4154 .2097 .0994 .053 Uiso calc R 1 . H
C12' .3756(4) .5588(3) .4793(3) .0345(10) Uani d U 1 . C
H12D .4487 .6217 .4759 .041 Uiso calc R 1 . H
H12E .3902 .4871 .4652 .041 Uiso calc R 1 . H
H12F .3614 .5726 .5458 .041 Uiso calc R 1 . H
C13 .5068(4) .4401(3) .1239(3) .0403(11) Uani d U 1 . C
H13A .5560 .4051 .0896 .048 Uiso calc R 1 . H
H13B .5428 .4604 .1955 .048 Uiso calc R 1 . H
H13C .5078 .5090 .1019 .048 Uiso calc R 1 . H
C13' .1465(4) .4479(3) .4024(3) .0355(10) Uani d U 1 . C
H13D .1310 .4555 .4686 .043 Uiso calc R 1 . H
H13E .1624 .3775 .3837 .043 Uiso calc R 1 . H
H13F .0734 .4452 .3546 .043 Uiso calc R 1 . H
C14 .3074(4) .2288(3) -.2725(3) .0432(11) Uani d U 1 . C
H14 .3616 .1881 -.2623 .052 Uiso calc R 1 . H
C14' .1358(4) .8713(3) .5672(3) .0379(11) Uani d U 1 . C
H14' .1404 .9467 .5665 .045 Uiso calc R 1 . H
C15 .2739(4) .2382(4) -.3608(3) .0463(12) Uani d U 1 . C
H15 .2165 .2757 -.3713 .056 Uiso calc R 1 . H
C15' .0918(4) .8282(3) .6385(3) .0317(10) Uani d U 1 . C
H15' .0876 .7526 .6377 .038 Uiso calc R 1 . H
C16 .3148(4) .1968(3) -.4491(3) .0361(10) Uani d U 1 . C
C16' .0493(4) .8816(3) .7179(3) .0307(9) Uani d U 1 . C
C17 .4124(4) .1558(3) -.4448(3) .0365(10) Uani d U 1 . C
H17 .4541 .1497 -.3831 .044 Uiso calc R 1 . H
C17' .0159(4) .8235(3) .7897(3) .0363(10) Uani d U 1 . C
H17' .0222 .7509 .7863 .044 Uiso calc R 1 . H
C18 .4486(4) .1241(3) -.5302(3) .0374(10) Uani d U 1 . C
H18 .5155 .0971 -.5264 .045 Uiso calc R 1 . H
C18' -.0261(4) .8698(4) .8659(3) .0406(11) Uani d U 1 . C
H18' -.0467 .8297 .9151 .049 Uiso calc R 1 . H
C19 .3877(4) .1314(3) -.6211(3) .0369(11) Uani d U 1 . C
H19 .4126 .1097 -.6795 .044 Uiso calc R 1 . H
C19' -.0379(4) .9742(4) .8704(3) .0418(11) Uani d U 1 . C
H19' -.0682 1.0056 .9220 .050 Uiso calc R 1 . H
C20 .2908(4) .1705(3) -.6251(3) .0408(11) Uani d U 1 . C
H20 .2478 .1752 -.6869 .049 Uiso calc R 1 . H
C20' -.0059(4) 1.0327(4) .8003(3) .0464(12) Uani d U 1 . C
H20' -.0137 1.1048 .8037 .056 Uiso calc R 1 . H
C21 .2556(4) .2027(3) -.5401(3) .0410(11) Uani d U 1 . C
H21 .1887 .2298 -.5445 .049 Uiso calc R 1 . H
C21' .0377(4) .9875(3) .7244(3) .0410(11) Uani d U 1 . C
H21' .0599 1.0290 .6765 .049 Uiso calc R 1 . H

loop_
_atom_type_symbol
_atom_type_description
_atom_type_scat_dispersion_real
_atom_type_scat_dispersion_imag
_atom_type_scat_source
C C 0.0033 0.0016 'International Tables Vol C Tables 4.2.6.8 and 6.1.1.4'
H H 0.0000 0.0000 'International Tables Vol C Tables 4.2.6.8 and 6.1.1.4'
N N 0.0061 0.0033 'International Tables Vol C Tables 4.2.6.8 and 6.1.1.4'
O O 0.0106 0.0060 'International Tables Vol C Tables 4.2.6.8 and 6.1.1.4'

loop_
_geom_angle_atom_site_label_1
_geom_angle_atom_site_label_2
_geom_angle_atom_site_label_3
_geom_angle
_geom_angle_publ_flag
O3 N2 O2 122.6(3) ?
O3 N2 C32 118.8(4) ?
O2 N2 C32 118.5(3) ?
O5 N3 O4 123.5(4) ?
O5 N3 C34 118.4(4) ?
O4 N3 C34 118.0(4) ?
O6 N4 O7 123.8(4) ?
O6 N4 C36 118.4(4) ?
O7 N4 C36 117.8(4) ?
O1 C31 C32 125.8(3) ?
O1 C31 C36 123.3(4) ?
C32 C31 C36 110.8(3) y
C33 C32 N2 116.6(3) ?
C33 C32 C31 124.3(3) y
N2 C32 C31 119.1(3) ?
C32 C33 C34 119.3(4) y
C35 C34 C33 121.3(4) y
C35 C34 N3 119.9(4) ?
C33 C34 N3 118.8(4) ?
C36 C35 C34 118.6(4) y
C35 C36 C31 125.2(4) y
C35 C36 N4 116.5(3) ?
C31 C36 N4 118.2(3) ?
C2 N1 C8 110.5(3) y
C2 N1 C11 125.9(3) y
C8 N1 C11 122.0(3) y
C2' N1' C8' 110.9(3) y
C2' N1' C11' 125.4(3) y
C8' N1' C11' 122.1(3) y
N1 C2 C10 125.9(4) y
N1 C2 C3 109.5(3) ?
C10 C2 C3 124.7(4) ?
N1' C2' C10 126.0(3) y
N1' C2' C3' 109.1(3) ?
C10 C2' C3' 124.7(3) ?
C9 C3 C13 111.2(3) ?
C9 C3 C2 101.5(3) ?
C13 C3 C2 108.9(3) ?
C9 C3 C12 113.2(3) ?
C13 C3 C12 109.6(3) ?
C2 C3 C12 112.3(3) ?
C9' C3' C12' 112.9(3) ?
C9' C3' C2' 101.1(3) ?
C12' C3' C2' 110.4(3) ?
C9' C3' C13' 111.2(3) ?
C12' C3' C13' 110.5(3) ?
C2' C3' C13' 110.4(3) ?
C9 C4 C5 118.9(4) ?
C9' C4' C5' 120.4(3) ?
C4 C5 C6 120.3(4) ?
C4 C5 C14 118.1(4) ?
C6 C5 C14 121.4(4) ?
C6' C5' C4' 118.0(4) ?
C6' C5' C14' 119.4(4) ?
C4' C5' C14' 122.6(4) ?
C7 C6 C5 120.9(4) ?
C5' C6' C7' 122.7(4) ?
C8 C7 C6 116.5(4) ?
C8' C7' C6' 116.4(3) ?
C9 C8 C7 123.3(4) ?
C9 C8 N1 109.2(3) ?
C7 C8 N1 127.5(4) ?
C9' C8' C7' 122.8(3) ?
C9' C8' N1' 108.6(3) ?
C7' C8' N1' 128.5(3) ?
C4 C9 C8 119.9(4) ?
C4 C9 C3 130.7(4) ?
C8 C9 C3 109.3(3) ?
C4' C9' C8' 119.6(3) ?
C4' C9' C3' 130.6(3) ?
C8' C9' C3' 109.9(3) ?
C2' C10 C2 128.6(4) ?
C15 C14 C5 126.6(4) y
C15' C14' C5' 126.1(4) y
C14 C15 C16 127.3(5) y
C14' C15' C16' 128.7(4) y
C21 C16 C17 118.0(4) ?
C21 C16 C15 117.9(4) ?
C17 C16 C15 124.0(4) ?
C17' C16' C21' 117.9(4) ?
C17' C16' C15' 118.9(4) ?
C21' C16' C15' 123.1(4) ?
C18 C17 C16 120.3(4) ?
C18' C17' C16' 121.2(4) ?
C17 C18 C19 120.6(4) ?
C19' C18' C17' 119.8(4) ?
C20 C19 C18 118.8(4) ?
C20' C19' C18' 119.9(4) ?
C19 C20 C21 120.5(4) ?
C19' C20' C21' 120.6(4) ?
C16 C21 C20 121.8(4) ?
C20' C21' C16' 120.6(4) ?

loop_
_geom_bond_atom_site_label_1
_geom_bond_atom_site_label_2
_geom_bond_site_symmetry_2
_geom_bond_distance
_geom_bond_publ_flag
O1 C31 . 1.236(4) y
O2 N2 . 1.235(4) ?
O3 N2 . 1.230(4) ?
O4 N3 . 1.235(4) ?
O5 N3 . 1.233(4) ?
O6 N4 . 1.225(4) ?
O7 N4 . 1.233(4) ?
N2 C32 . 1.449(5) ?
N3 C34 . 1.445(5) ?
N4 C36 . 1.462(5) ?
C31 C32 . 1.458(5) y
C31 C36 . 1.461(5) y
C32 C33 . 1.365(5) y
C33 C34 . 1.392(5) y
C34 C35 . 1.387(5) y
C35 C36 . 1.362(5) y
N1 C2 . 1.343(5) y
N1 C8 . 1.425(5) y
N1 C11 . 1.466(5) y
N1' C2' . 1.346(4) y
N1' C8' . 1.424(4) y
N1' C11' . 1.466(4) y
C2 C10 . 1.391(5) y
C2 C3 . 1.529(5) ?
C2' C10 . 1.384(5) y
C2' C3' . 1.534(5) ?
C3 C9 . 1.501(5) ?
C3 C13 . 1.527(5) ?
C3 C12 . 1.545(5) ?
C3' C9' . 1.506(5) ?
C3' C12' . 1.530(5) ?
C3' C13' . 1.538(5) ?
C4 C9 . 1.376(5) ?
C4 C5 . 1.390(5) ?
C4' C9' . 1.373(5) ?
C4' C5' . 1.406(5) ?
C5 C6 . 1.404(6) ?
C5 C14 . 1.495(5) y
C5' C6' . 1.394(5) ?
C5' C14' . 1.457(5) y
C6 C7 . 1.398(5) ?
C6' C7' . 1.395(5) ?
C7 C8 . 1.381(5) ?
C7' C8' . 1.384(5) ?
C8 C9 . 1.381(5) ?
C8' C9' . 1.381(5) ?
C14 C15 . 1.279(5) y
C14' C15' . 1.330(5) y
C15 C16 . 1.491(6) y
C15' C16' . 1.460(5) y
C16 C21 . 1.376(5) ?
C16 C17 . 1.399(6) ?
C16' C17' . 1.393(5) ?
C16' C21' . 1.393(5) ?
C17 C18 . 1.389(5) ?
C17' C18' . 1.383(5) ?
C18 C19 . 1.389(5) ?
C18' C19' . 1.379(5) ?
C19 C20 . 1.377(6) ?
C19' C20' . 1.372(5) ?
C20 C21 . 1.379(5) ?
C20' C21' . 1.386(5) ?

loop_
_geom_hbond_atom_site_label_D
_geom_hbond_atom_site_label_H
_geom_hbond_atom_site_label_A
_geom_hbond_site_symmetry_A
_geom_hbond_distance_DH
_geom_hbond_distance_HA
_geom_hbond_distance_DA
_geom_hbond_angle_DHA
_geom_hbond_publ_flag
C4 H4 O4 . 0.95 2.305 3.171(5) 151 y
C11 H11B O1 2_555 0.95 2.465 3.134(5) 125 y

loop_
_geom_torsion_atom_site_label_1
_geom_torsion_atom_site_label_2
_geom_torsion_atom_site_label_3
_geom_torsion_atom_site_label_4
_geom_torsion
O3 N2 C32 C33 -23.8(5)
O2 N2 C32 C33 153.8(4)
O3 N2 C32 C31 156.1(3)
O2 N2 C32 C31 -26.3(5)
O1 C31 C32 C33 167.6(4)
C36 C31 C32 C33 -8.5(5)
O1 C31 C32 N2 -12.4(6)
C36 C31 C32 N2 171.5(3)
N2 C32 C33 C34 -175.8(3)
C31 C32 C33 C34 4.2(6)
C32 C33 C34 C35 1.6(6)
C32 C33 C34 N3 177.6(4)
O5 N3 C34 C35 4.3(6)
O4 N3 C34 C35 -175.0(4)
O5 N3 C34 C33 -171.7(4)
O4 N3 C34 C33 9.0(5)
C33 C34 C35 C36 -2.0(6)
N3 C34 C35 C36 -177.9(4)
C34 C35 C36 C31 -3.5(6)
C34 C35 C36 N4 173.1(3)
O1 C31 C36 C35 -168.0(4)
C32 C31 C36 C35 8.2(6)
O1 C31 C36 N4 15.5(6)
C32 C31 C36 N4 -168.3(3)
O6 N4 C36 C35 35.4(5)
O7 N4 C36 C35 -141.9(4)
O6 N4 C36 C31 -147.8(4)
O7 N4 C36 C31 34.9(5)
C8 N1 C2 C10 179.9(4)
C11 N1 C2 C10 -14.3(6)
C8 N1 C2 C3 -1.1(4)
C11 N1 C2 C3 164.7(3)
C8' N1' C2' C10 178.1(4)
C11' N1' C2' C10 -16.0(6)
C8' N1' C2' C3' -6.0(4)
C11' N1' C2' C3' 159.8(3)
N1 C2 C3 C9 -0.5(4)
C10 C2 C3 C9 178.5(4)
N1 C2 C3 C13 116.8(4)
C10 C2 C3 C13 -64.2(5)
N1 C2 C3 C12 -121.7(4)
C10 C2 C3 C12 57.3(5)
N1' C2' C3' C9' 5.7(4)
C10 C2' C3' C9' -178.4(4)
N1' C2' C3' C12' -114.1(4)
C10 C2' C3' C12' 61.8(5)
N1' C2' C3' C13' 123.5(3)
C10 C2' C3' C13' -60.6(5)
C9 C4 C5 C6 -1.3(6)
C9 C4 C5 C14 175.1(4)
C9' C4' C5' C6' -2.1(6)
C9' C4' C5' C14' 177.9(4)
C4 C5 C6 C7 -0.2(6)
C14 C5 C6 C7 -176.5(4)
C4' C5' C6' C7' 2.2(6)
C14' C5' C6' C7' -177.8(4)
C5 C6 C7 C8 1.3(6)
C5' C6' C7' C8' -0.7(6)
C6 C7 C8 C9 -1.0(6)
C6 C7 C8 N1 178.2(4)
C2 N1 C8 C9 2.5(4)
C11 N1 C8 C9 -163.9(3)
C2 N1 C8 C7 -176.8(4)
C11 N1 C8 C7 16.8(6)
C6' C7' C8' C9' -0.9(6)
C6' C7' C8' N1' 180.0(4)
C2' N1' C8' C9' 3.8(4)
C11' N1' C8' C9' -162.6(3)
C2' N1' C8' C7' -177.0(4)
C11' N1' C8' C7' 16.6(6)
C5 C4 C9 C8 1.6(6)
C5 C4 C9 C3 -174.7(4)
C7 C8 C9 C4 -0.5(6)
N1 C8 C9 C4 -179.8(3)
C7 C8 C9 C3 176.5(3)
N1 C8 C9 C3 -2.8(4)
C13 C3 C9 C4 63.0(5)
C2 C3 C9 C4 178.6(4)
C12 C3 C9 C4 -60.8(6)
C13 C3 C9 C8 -113.6(4)
C2 C3 C9 C8 2.0(4)
C12 C3 C9 C8 122.5(4)
C5' C4' C9' C8' 0.6(6)
C5' C4' C9' C3' -179.3(4)
C7' C8' C9' C4' 1.0(6)
N1' C8' C9' C4' -179.7(3)
C7' C8' C9' C3' -179.1(4)
N1' C8' C9' C3' 0.2(4)
C12' C3' C9' C4' -65.6(6)
C2' C3' C9' C4' 176.5(4)
C13' C3' C9' C4' 59.3(5)
C12' C3' C9' C8' 114.5(4)
C2' C3' C9' C8' -3.4(4)
C13' C3' C9' C8' -120.6(4)
N1' C2' C10 C2 -29.7(7)
C3' C2' C10 C2 155.1(4)
N1 C2 C10 C2' -28.6(7)
C3 C2 C10 C2' 152.5(4)
C4 C5 C14 C15 -165.3(4)
C6 C5 C14 C15 11.1(7)
C6' C5' C14' C15' 167.3(4)
C4' C5' C14' C15' -12.7(7)
C5 C14 C15 C16 177.0(4)
C5' C14' C15' C16' 179.7(4)
C14 C15 C16 C21 171.9(4)
C14 C15 C16 C17 -10.2(7)
C14' C15' C16' C17' -174.9(4)
C14' C15' C16' C21' 6.4(7)
C21 C16 C17 C18 1.0(6)
C15 C16 C17 C18 -176.9(4)
C21' C16' C17' C18' -0.7(6)
C15' C16' C17' C18' -179.4(4)
C16 C17 C18 C19 -0.7(6)
C16' C17' C18' C19' 1.3(7)
C17 C18 C19 C20 -0.1(6)
C17' C18' C19' C20' -1.1(7)
C18 C19 C20 C21 0.6(6)
C18' C19' C20' C21' 0.4(7)
C17 C16 C21 C20 -0.5(6)
C15 C16 C21 C20 177.5(4)
C19 C20 C21 C16 -0.3(7)
C19' C20' C21' C16' 0.3(7)
C17' C16' C21' C20' -0.1(6)
C15' C16' C21' C20' 178.6(4)
